data_7125578
loop_
_publ_author_name
'Kuznetsov, Vladimir F.'
'Lough, Alan J.'
'Gusev, Dmitry G.'

_publ_section_title
;
 Triple C-H activation of
 1,5-bis(di-tert-butylphosphino)-2-(S)-dimethylaminopentane on ruthenium
 gives a chiral carbene complex.
;
_journal_issue 20
_journal_name_full 'Chemical communications (Cambridge, England)'
_journal_page_first 2432
_journal_page_last 2433
_journal_paper_doi 10.1039/b208325f
_journal_year 2002
_chemical_formula_sum 'C23 H48 Cl N P2 Ru'
_chemical_formula_weight 537.08
_space_group_IT_number 19
_space_group_name_Hall 'P 2ac 2ab'
_space_group_name_H-M_alt 'P 21 21 21'
_symmetry_cell_setting orthorhombic
_symmetry_space_group_name_H-M 'P 21 21 21'
_atom_sites_solution_hydrogens geom
_atom_sites_solution_primary direct
_atom_sites_solution_secondary difmap
_audit_creation_method SHELXL-97
_cell_angle_alpha 90.00
_cell_angle_beta 90.00
_cell_angle_gamma 90.00
_cell_formula_units_Z 4
_cell_length_a 8.4390(2)
_cell_length_b 14.5810(4)
_cell_length_c 21.9890(5)
_cell_measurement_reflns_used 21905
_cell_measurement_temperature 150(1)
_cell_measurement_theta_max 27.48
_cell_measurement_theta_min 2.55
_cell_volume 2705.73(12)
_computing_cell_refinement 'Denzo-SMN (Otwinowski & Minor, 1997)'
_computing_data_collection 'Collect (Nonius BV, 1997-2001)'
_computing_data_reduction 'Denzo-SMN (Otwinowski & Minor, 1997)'
_computing_molecular_graphics 'SHELXTL V6.12 (Sheldrick 2001)'
_computing_publication_material 'SHELXTL V6.12 (Sheldrick 2001)'
_computing_structure_refinement 'SHELXTL V6.12 (Sheldrick 2001)'
_computing_structure_solution 'SHELXTL V6.12 (Sheldrick 2001)'
_diffrn_ambient_temperature 150(1)
_diffrn_detector_area_resol_mean 9
_diffrn_measured_fraction_theta_full 0.999
_diffrn_measured_fraction_theta_max 0.999
_diffrn_measurement_device_type 'Nonius Kappa-CCD'
_diffrn_measurement_method '\f scans and \w scans from \k offsets'
_diffrn_radiation_monochromator graphite
_diffrn_radiation_source 'fine-focus sealed tube'
_diffrn_radiation_type MoK\a
_diffrn_radiation_wavelength 0.71073
_diffrn_reflns_av_R_equivalents 0.0768
_diffrn_reflns_av_sigmaI/netI 0.0860
_diffrn_reflns_limit_h_max 10
_diffrn_reflns_limit_h_min -10
_diffrn_reflns_limit_k_max 18
_diffrn_reflns_limit_k_min -18
_diffrn_reflns_limit_l_max 28
_diffrn_reflns_limit_l_min -28
_diffrn_reflns_number 21334
_diffrn_reflns_theta_full 27.48
_diffrn_reflns_theta_max 27.48
_diffrn_reflns_theta_min 2.59
_diffrn_standards_decay_% none
_diffrn_standards_number none
_exptl_absorpt_coefficient_mu 0.806
_exptl_absorpt_correction_T_max 0.969
_exptl_absorpt_correction_T_min 0.919
_exptl_absorpt_correction_type multi-scan
_exptl_absorpt_process_details
;
multi-scan from symmetry-related measurements 
Sortav (Blessing 1995)
;
_exptl_crystal_colour red
_exptl_crystal_density_diffrn 1.318
_exptl_crystal_density_method 'not measured'
_exptl_crystal_description needle
_exptl_crystal_F_000 1136
_exptl_crystal_size_max 0.18
_exptl_crystal_size_mid 0.14
_exptl_crystal_size_min 0.04
_refine_diff_density_max 0.926
_refine_diff_density_min -0.630
_refine_diff_density_rms 0.098
_refine_ls_abs_structure_details 'Flack H D (1983), Acta Cryst. A39, 876-881'
_refine_ls_abs_structure_Flack -0.03(4)
_refine_ls_extinction_coef 0.0022(3)
_refine_ls_extinction_expression Fc^*^=kFc[1+0.001xFc^2^\l^3^/sin(2\q)]^-1/4^
_refine_ls_extinction_method SHELXL
_refine_ls_goodness_of_fit_ref 1.027
_refine_ls_hydrogen_treatment mixed
_refine_ls_matrix_type full
_refine_ls_number_parameters 267
_refine_ls_number_reflns 6188
_refine_ls_number_restraints 0
_refine_ls_restrained_S_all 1.027
_refine_ls_R_factor_all 0.0696
_refine_ls_R_factor_gt 0.0405
_refine_ls_shift/su_max 0.001
_refine_ls_shift/su_mean 0.000
_refine_ls_structure_factor_coef Fsqd
_refine_ls_weighting_details 'calc w=1/[\s^2^(Fo^2^)+(0.0167P)^2^] where P=(Fo^2^+2Fc^2^)/3'
_refine_ls_weighting_scheme calc
_refine_ls_wR_factor_gt 0.0745
_refine_ls_wR_factor_ref 0.0840
_reflns_number_gt 4637
_reflns_number_total 6188
_reflns_threshold_expression >2sigma(I)
_cod_data_source_file b208325f.txt
_cod_data_source_block k0210
_cod_depositor_comments
;
The following automatic conversions were performed:

data item '_symmetry_cell_setting' value 'Orthorhombic' was changed
to 'orthorhombic' in accordance with the
/home/saulius/struct/COD-crude-data/automatic-downloads/DataCite-retrospective/RSC/depositions/lib/dictionaries/cif_core.dic
dictionary named 'cif_core.dic' version 2.4.2 last updated on
2011-04-26.

Automatic conversion script
Id: cif_fix_values 6909 2019-04-08 15:41:33Z antanas 
;
_cod_original_sg_symbol_H-M P2(1)2(1)2(1)
_cod_database_code 7125578

loop_
_symmetry_equiv_pos_as_xyz
'x, y, z'
'-x+1/2, -y, z+1/2'
'x+1/2, -y+1/2, -z'
'-x, y+1/2, -z+1/2'

loop_
_atom_site_label
_atom_site_type_symbol
_atom_site_fract_x
_atom_site_fract_y
_atom_site_fract_z
_atom_site_U_iso_or_equiv
_atom_site_adp_type
_atom_site_occupancy
_atom_site_symmetry_multiplicity
_atom_site_calc_flag
_atom_site_refinement_flags
Ru1 Ru 0.49751(4) 0.484436(18) 0.512944(11) 0.01974(9) Uani 1 1 d .
Cl1 Cl 0.22594(12) 0.42738(8) 0.49586(5) 0.0356(3) Uani 1 1 d .
P1 P 0.50225(16) 0.46570(6) 0.61824(4) 0.0229(2) Uani 1 1 d .
P2 P 0.53516(12) 0.55026(7) 0.41673(4) 0.0240(3) Uani 1 1 d .
N1 N 0.7787(4) 0.3899(2) 0.53951(14) 0.0231(8) Uani 1 1 d .
C1 C 0.7186(5) 0.4719(3) 0.63355(16) 0.0278(10) Uani 1 1 d .
H1A H 0.7435 0.5269 0.6582 0.033 Uiso 1 1 calc R
H1B H 0.7538 0.4169 0.6562 0.033 Uiso 1 1 calc R
C2 C 0.8023(4) 0.4771(3) 0.57173(16) 0.0235(9) Uani 1 1 d .
H2A H 0.9176 0.4910 0.5767 0.028 Uiso 1 1 calc R
C3 C 0.7206(5) 0.5492(3) 0.53080(17) 0.0262(9) Uani 1 1 d .
H3A H 0.7037 0.6073 0.5541 0.031 Uiso 1 1 calc R
C4 C 0.8203(5) 0.5682(3) 0.47428(17) 0.0284(10) Uani 1 1 d .
H4A H 0.9117 0.6074 0.4854 0.034 Uiso 1 1 calc R
H4B H 0.8620 0.5097 0.4580 0.034 Uiso 1 1 calc R
C5 C 0.7218(5) 0.6161(3) 0.42556(18) 0.0316(10) Uani 1 1 d .
H5A H 0.7804 0.6176 0.3866 0.038 Uiso 1 1 calc R
H5B H 0.6983 0.6799 0.4380 0.038 Uiso 1 1 calc R
C6 C 0.8865(5) 0.3122(3) 0.5491(2) 0.0317(10) Uani 1 1 d .
H6A H 0.8436 0.2576 0.5290 0.048 Uiso 1 1 calc R
H6B H 0.8972 0.3004 0.5928 0.048 Uiso 1 1 calc R
H6C H 0.9907 0.3267 0.5319 0.048 Uiso 1 1 calc R
C7 C 0.6428(4) 0.3879(3) 0.51005(17) 0.0232(9) Uani 1 1 d .
H7A H 0.6178 0.3354 0.4864 0.028 Uiso 1 1 calc R
C8 C 0.4402(5) 0.3544(3) 0.65673(18) 0.0281(10) Uani 1 1 d .
C9 C 0.2586(6) 0.3499(3) 0.6607(2) 0.0446(13) Uani 1 1 d .
H9A H 0.2260 0.2876 0.6717 0.067 Uiso 1 1 calc R
H9B H 0.2127 0.3662 0.6212 0.067 Uiso 1 1 calc R
H9C H 0.2213 0.3931 0.6917 0.067 Uiso 1 1 calc R
C10 C 0.4952(7) 0.2751(2) 0.61583(17) 0.0373(10) Uani 1 1 d .
H10A H 0.4678 0.2165 0.6350 0.056 Uiso 1 1 calc R
H10B H 0.6103 0.2786 0.6102 0.056 Uiso 1 1 calc R
H10C H 0.4427 0.2795 0.5762 0.056 Uiso 1 1 calc R
C11 C 0.5093(8) 0.3380(3) 0.72035(16) 0.0450(11) Uani 1 1 d .
H11A H 0.4680 0.2802 0.7367 0.068 Uiso 1 1 calc R
H11B H 0.4789 0.3886 0.7472 0.068 Uiso 1 1 calc R
H11C H 0.6251 0.3347 0.7177 0.068 Uiso 1 1 calc R
C12 C 0.4096(5) 0.5646(3) 0.66061(17) 0.0286(10) Uani 1 1 d .
C13 C 0.4264(6) 0.5600(4) 0.73031(17) 0.0433(12) Uani 1 1 d .
H13A H 0.3872 0.6171 0.7483 0.065 Uiso 1 1 calc R
H13B H 0.5382 0.5516 0.7410 0.065 Uiso 1 1 calc R
H13C H 0.3645 0.5082 0.7459 0.065 Uiso 1 1 calc R
C14 C 0.2326(5) 0.5725(4) 0.6439(2) 0.0443(13) Uani 1 1 d .
H14A H 0.1899 0.6300 0.6602 0.066 Uiso 1 1 calc R
H14B H 0.1745 0.5207 0.6614 0.066 Uiso 1 1 calc R
H14C H 0.2209 0.5719 0.5996 0.066 Uiso 1 1 calc R
C15 C 0.4863(7) 0.6545(3) 0.63903(18) 0.0387(11) Uani 1 1 d .
H15A H 0.4383 0.7063 0.6607 0.058 Uiso 1 1 calc R
H15B H 0.4693 0.6618 0.5952 0.058 Uiso 1 1 calc R
H15C H 0.6003 0.6528 0.6475 0.058 Uiso 1 1 calc R
C16 C 0.5651(5) 0.4780(3) 0.34661(17) 0.0316(10) Uani 1 1 d .
C17 C 0.7251(6) 0.4295(3) 0.35261(19) 0.0389(12) Uani 1 1 d .
H17A H 0.7398 0.3876 0.3182 0.058 Uiso 1 1 calc R
H17B H 0.7277 0.3947 0.3907 0.058 Uiso 1 1 calc R
H17C H 0.8102 0.4752 0.3527 0.058 Uiso 1 1 calc R
C18 C 0.4343(6) 0.4040(3) 0.34498(19) 0.0401(12) Uani 1 1 d .
H18A H 0.4548 0.3615 0.3113 0.060 Uiso 1 1 calc R
H18B H 0.3310 0.4334 0.3391 0.060 Uiso 1 1 calc R
H18C H 0.4342 0.3701 0.3835 0.060 Uiso 1 1 calc R
C19 C 0.5654(6) 0.5316(4) 0.28647(17) 0.0441(13) Uani 1 1 d .
H19A H 0.5902 0.4899 0.2529 0.066 Uiso 1 1 calc R
H19B H 0.6455 0.5802 0.2883 0.066 Uiso 1 1 calc R
H19C H 0.4608 0.5590 0.2799 0.066 Uiso 1 1 calc R
C20 C 0.3821(5) 0.6415(3) 0.4021(2) 0.0315(10) Uani 1 1 d .
C21 C 0.2291(5) 0.6013(3) 0.3774(2) 0.0381(11) Uani 1 1 d .
H21A H 0.1456 0.6480 0.3785 0.057 Uiso 1 1 calc R
H21B H 0.1975 0.5487 0.4023 0.057 Uiso 1 1 calc R
H21C H 0.2456 0.5813 0.3353 0.057 Uiso 1 1 calc R
C22 C 0.4374(6) 0.7202(3) 0.3614(2) 0.0431(13) Uani 1 1 d .
H22A H 0.3539 0.7667 0.3589 0.065 Uiso 1 1 calc R
H22B H 0.4604 0.6965 0.3206 0.065 Uiso 1 1 calc R
H22C H 0.5335 0.7476 0.3786 0.065 Uiso 1 1 calc R
C23 C 0.3446(6) 0.6803(3) 0.4657(2) 0.0379(12) Uani 1 1 d .
H23A H 0.2683 0.7306 0.4620 0.057 Uiso 1 1 calc R
H23B H 0.4423 0.7031 0.4844 0.057 Uiso 1 1 calc R
H23C H 0.2994 0.6317 0.4912 0.057 Uiso 1 1 calc R

loop_
_atom_site_aniso_label
_atom_site_aniso_U_11
_atom_site_aniso_U_22
_atom_site_aniso_U_33
_atom_site_aniso_U_23
_atom_site_aniso_U_13
_atom_site_aniso_U_12
Ru1 0.01757(14) 0.02010(14) 0.02155(14) 0.00095(12) 0.00021(17) -0.00100(19)
Cl1 0.0212(5) 0.0447(7) 0.0409(6) 0.0052(5) -0.0031(4) -0.0089(5)
P1 0.0237(5) 0.0222(5) 0.0227(4) -0.0004(3) -0.0009(6) -0.0007(7)
P2 0.0262(7) 0.0222(5) 0.0238(5) 0.0030(4) 0.0014(4) 0.0013(4)
N1 0.0172(19) 0.0210(19) 0.0310(19) 0.0026(15) 0.0012(14) -0.0012(15)
C1 0.033(2) 0.026(2) 0.024(2) 0.0022(18) -0.0041(17) -0.006(2)
C2 0.0186(19) 0.021(2) 0.031(2) 0.0015(18) -0.0024(16) -0.0027(18)
C3 0.028(2) 0.019(2) 0.032(2) -0.0001(17) 0.0032(18) 0.0006(18)
C4 0.021(2) 0.028(2) 0.036(2) 0.004(2) -0.0001(17) -0.0092(18)
C5 0.032(3) 0.027(3) 0.036(2) 0.0052(19) 0.005(2) -0.004(2)
C6 0.024(2) 0.025(2) 0.046(3) 0.007(2) -0.001(2) 0.0042(19)
C7 0.023(2) 0.021(2) 0.025(2) -0.0006(18) 0.0023(18) -0.0086(16)
C8 0.027(2) 0.029(2) 0.028(2) 0.0036(19) 0.0019(17) -0.0027(18)
C9 0.038(3) 0.039(3) 0.056(3) 0.007(2) 0.006(2) -0.006(2)
C10 0.047(3) 0.022(2) 0.043(2) 0.0003(16) 0.012(3) -0.008(3)
C11 0.067(3) 0.038(2) 0.030(2) 0.0082(17) -0.001(3) 0.001(4)
C12 0.031(2) 0.027(2) 0.028(2) -0.0008(19) 0.0013(18) -0.001(2)
C13 0.063(3) 0.040(3) 0.026(2) -0.005(2) 0.007(2) 0.005(3)
C14 0.041(3) 0.040(3) 0.052(3) -0.008(2) 0.004(2) 0.007(3)
C15 0.045(3) 0.031(2) 0.040(2) -0.0028(17) 0.008(3) 0.001(3)
C16 0.039(2) 0.030(2) 0.025(2) 0.001(2) 0.0006(17) 0.011(2)
C17 0.048(3) 0.036(3) 0.033(2) -0.004(2) 0.011(2) 0.010(2)
C18 0.053(3) 0.037(3) 0.030(2) -0.007(2) -0.001(2) -0.003(2)
C19 0.055(3) 0.053(3) 0.024(2) 0.007(2) 0.006(2) 0.005(3)
C20 0.029(2) 0.029(3) 0.037(3) 0.004(2) -0.002(2) 0.003(2)
C21 0.031(3) 0.040(3) 0.043(3) 0.004(2) -0.006(2) 0.008(2)
C22 0.045(3) 0.033(3) 0.052(3) 0.019(2) 0.001(2) 0.008(2)
C23 0.040(3) 0.032(3) 0.041(3) -0.006(2) 0.001(2) 0.009(2)

loop_
_atom_type_symbol
_atom_type_description
_atom_type_scat_dispersion_real
_atom_type_scat_dispersion_imag
_atom_type_scat_source
C C 0.0033 0.0016 'International Tables Vol C Tables 4.2.6.8 and 6.1.1.4'
H H 0.0000 0.0000 'International Tables Vol C Tables 4.2.6.8 and 6.1.1.4'
N N 0.0061 0.0033 'International Tables Vol C Tables 4.2.6.8 and 6.1.1.4'
P P 0.1023 0.0942 'International Tables Vol C Tables 4.2.6.8 and 6.1.1.4'
Ru Ru -1.2594 0.8363 'International Tables Vol C Tables 4.2.6.8 and 6.1.1.4'
Cl Cl 0.1484 0.1585 'International Tables Vol C Tables 4.2.6.8 and 6.1.1.4'

loop_
_geom_angle_atom_site_label_1
_geom_angle_atom_site_label_2
_geom_angle_atom_site_label_3
_geom_angle
C7 Ru1 C3 76.20(16)
C7 Ru1 P1 86.24(12)
C3 Ru1 P1 81.64(11)
C7 Ru1 P2 100.87(12)
C3 Ru1 P2 82.29(10)
P1 Ru1 P2 160.31(4)
C7 Ru1 Cl1 110.53(12)
C3 Ru1 Cl1 173.16(11)
P1 Ru1 Cl1 97.33(4)
P2 Ru1 Cl1 97.27(4)
C1 P1 C12 106.28(19)
C1 P1 C8 103.37(19)
C12 P1 C8 108.55(18)
C1 P1 Ru1 101.02(12)
C12 P1 Ru1 113.19(13)
C8 P1 Ru1 122.45(13)
C5 P2 C20 103.6(2)
C5 P2 C16 105.1(2)
C20 P2 C16 110.35(19)
C5 P2 Ru1 103.44(13)
C20 P2 Ru1 110.51(14)
C16 P2 Ru1 121.82(15)
C7 N1 C6 126.4(3)
C7 N1 C2 112.0(3)
C6 N1 C2 121.0(3)
C2 C1 P1 107.1(2)
N1 C2 C1 108.8(3)
N1 C2 C3 104.3(3)
C1 C2 C3 110.1(3)
C4 C3 C2 110.6(3)
C4 C3 Ru1 114.5(3)
C2 C3 Ru1 101.4(2)
C5 C4 C3 110.7(3)
C4 C5 P2 107.5(3)
N1 C7 Ru1 122.6(3)
C11 C8 C9 108.7(4)
C11 C8 C10 107.5(4)
C9 C8 C10 107.6(4)
C11 C8 P1 115.7(3)
C9 C8 P1 109.6(3)
C10 C8 P1 107.4(3)
C15 C12 C13 107.8(4)
C15 C12 C14 105.7(4)
C13 C12 C14 109.2(3)
C15 C12 P1 109.0(3)
C13 C12 P1 114.8(3)
C14 C12 P1 109.9(3)
C17 C16 C19 107.9(3)
C17 C16 C18 108.1(4)
C19 C16 C18 109.7(3)
C17 C16 P2 107.8(3)
C19 C16 P2 114.8(3)
C18 C16 P2 108.3(3)
C21 C20 C22 109.8(4)
C21 C20 C23 107.0(4)
C22 C20 C23 108.6(4)
C21 C20 P2 111.8(3)
C22 C20 P2 114.9(3)
C23 C20 P2 104.2(3)

loop_
_geom_bond_atom_site_label_1
_geom_bond_atom_site_label_2
_geom_bond_distance
Ru1 C7 1.868(4)
Ru1 C3 2.143(4)
Ru1 P1 2.3317(9)
Ru1 P2 2.3448(10)
Ru1 Cl1 2.4668(10)
P1 C1 1.859(4)
P1 C12 1.887(4)
P1 C8 1.904(4)
P2 C5 1.854(4)
P2 C20 1.883(4)
P2 C16 1.885(4)
N1 C7 1.317(5)
N1 C6 1.468(5)
N1 C2 1.469(5)
C1 C2 1.534(5)
C2 C3 1.547(5)
C3 C4 1.526(5)
C4 C5 1.525(5)
C8 C11 1.534(5)
C8 C9 1.536(6)
C8 C10 1.537(5)
C12 C15 1.537(6)
C12 C13 1.541(5)
C12 C14 1.543(6)
C16 C17 1.530(6)
C16 C19 1.537(5)
C16 C18 1.543(6)
C20 C21 1.519(6)
C20 C22 1.528(6)
C20 C23 1.541(6)
